data_7700754
loop_
_publ_author_name
'Leverett, Anthony R.'
'Diachenko, Vera'
'Cole, Marcus L.'
'McKay, Alasdair I.'

_publ_section_title
;
 Kinetic stabilization of low-oxidation state and terminal hydrido main
 group metal complexes by a sterically demanding
 N,N'-bis(2,6-terphenyl)triazenide.
;
_journal_issue 35
_journal_name_full 'Dalton transactions (Cambridge, England : 2003)'
_journal_page_first 13197
_journal_page_last 13204
_journal_paper_doi 10.1039/c9dt02562f
_journal_volume 48
_journal_year 2019
_chemical_formula_moiety 'C48 H51 N3 Sn, C2 H5 O0.5'
_chemical_formula_sum 'C50 H56 N3 O0.5 Sn'
_chemical_formula_weight 825.66
_chemical_name_common '[SnH(N3Dmp2)]'
_chemical_properties_physical Air-sensitive,Moisture-sensitive,Oxygen-sensitive
_space_group_crystal_system triclinic
_space_group_IT_number 2
_space_group_name_Hall '-P 1'
_space_group_name_H-M_alt 'P -1'
_symmetry_space_group_name_Hall '-P 1'
_symmetry_space_group_name_H-M 'P -1'
_atom_sites_solution_hydrogens mixed
_atom_sites_solution_primary dual
_audit_creation_date 2019-02-11
_audit_creation_method
;
Olex2 1.2
(compiled 2018.05.29 svn.r3508 for OlexSys, GUI svn.r5506)
;
_audit_update_record
;
2019-02-11 deposited with the CCDC.    2019-08-06 downloaded from the CCDC.
;
_cell_angle_alpha 103.106(3)
_cell_angle_beta 95.487(3)
_cell_angle_gamma 111.383(4)
_cell_formula_units_Z 2
_cell_length_a 10.4915(13)
_cell_length_b 11.3426(13)
_cell_length_c 20.245(2)
_cell_measurement_reflns_used 6098
_cell_measurement_temperature 150(2)
_cell_measurement_theta_max 22.74
_cell_measurement_theta_min 2.44
_cell_volume 2142.3(4)
_computing_cell_refinement 'SAINT v8.34A (Bruker, 2013)'
_computing_data_reduction 'SAINT v8.34A (Bruker, 2013)'
_computing_molecular_graphics 'Olex2 (Dolomanov et al., 2009)'
_computing_publication_material 'Olex2 (Dolomanov et al., 2009)'
_computing_structure_refinement 'ShelXL (Sheldrick, 2015)'
_computing_structure_solution 'ShelXT (Sheldrick, 2015)'
_diffrn_ambient_temperature 150.0
_diffrn_detector_area_resol_mean 7.9
_diffrn_detector_type 'CCD area detector'
_diffrn_measured_fraction_theta_full 1.000
_diffrn_measured_fraction_theta_max 0.998
_diffrn_measurement_device 'three-circle diffractometer'
_diffrn_measurement_device_type 'Bruker APEX-II CCD'
_diffrn_measurement_method '\f and \w scans'
_diffrn_radiation_type MoK\a
_diffrn_radiation_wavelength 0.71073
_diffrn_reflns_av_R_equivalents 0.0791
_diffrn_reflns_av_unetI/netI 0.0900
_diffrn_reflns_Laue_measured_fraction_full 1.000
_diffrn_reflns_Laue_measured_fraction_max 0.998
_diffrn_reflns_limit_h_max 13
_diffrn_reflns_limit_h_min -12
_diffrn_reflns_limit_k_max 14
_diffrn_reflns_limit_k_min -14
_diffrn_reflns_limit_l_max 25
_diffrn_reflns_limit_l_min -25
_diffrn_reflns_number 39235
_diffrn_reflns_point_group_measured_fraction_full 1.000
_diffrn_reflns_point_group_measured_fraction_max 0.998
_diffrn_reflns_theta_full 26.000
_diffrn_reflns_theta_max 26.760
_diffrn_reflns_theta_min 1.988
_exptl_absorpt_coefficient_mu 0.634
_exptl_absorpt_correction_T_max 0.7454
_exptl_absorpt_correction_T_min 0.6718
_exptl_absorpt_correction_type multi-scan
_exptl_absorpt_process_details
;
SADABS-2014/5 (Bruker,2014/5) was used for absorption correction.
wR2(int) was 0.0903 before and 0.0555 after correction.
The Ratio of minimum to maximum transmission is 0.9013.
The \l/2 correction factor is 0.00150.
;
_exptl_crystal_colour yellow
_exptl_crystal_colour_primary yellow
_exptl_crystal_density_diffrn 1.280
_exptl_crystal_description block
_exptl_crystal_F_000 862
_exptl_crystal_recrystallization_method 'Re-crystallisation from solvent: Diethyl ether'
_exptl_crystal_size_max 0.12
_exptl_crystal_size_mid 0.08
_exptl_crystal_size_min 0.04
_refine_diff_density_max 0.420
_refine_diff_density_min -0.710
_refine_diff_density_rms 0.082
_refine_ls_extinction_method none
_refine_ls_goodness_of_fit_ref 1.007
_refine_ls_hydrogen_treatment mixed
_refine_ls_matrix_type full
_refine_ls_number_parameters 533
_refine_ls_number_reflns 9102
_refine_ls_number_restraints 53
_refine_ls_restrained_S_all 1.007
_refine_ls_R_factor_all 0.1116
_refine_ls_R_factor_gt 0.0494
_refine_ls_shift/su_max 0.000
_refine_ls_shift/su_mean 0.000
_refine_ls_structure_factor_coef Fsqd
_refine_ls_weighting_details 'w=1/[\s^2^(Fo^2^)+(0.0375P)^2^+2.3975P] where P=(Fo^2^+2Fc^2^)/3'
_refine_ls_weighting_scheme calc
_refine_ls_wR_factor_gt 0.0944
_refine_ls_wR_factor_ref 0.1140
_reflns_Friedel_coverage 0.000
_reflns_number_gt 5555
_reflns_number_total 9102
_reflns_threshold_expression 'I > 2\s(I)'
_cod_data_source_file c9dt02562f2.cif
_cod_data_source_block 11
_cod_depositor_comments 'Adding full bibliography for 7700747--7700761.cif.'
_cod_original_formula_sum 'C50 H56 N3 O0.50 Sn'
_cod_database_code 7700754
_shelx_shelxl_version_number 2018/3
_shelx_space_group_comment
;
The symmetry employed for this shelxl refinement is uniquely defined
by the following loop, which should always be used as a source of
symmetry information in preference to the above space-group names.
They are only intended as comments.
;
_shelx_estimated_absorpt_t_max 0.975
_shelx_estimated_absorpt_t_min 0.928
_olex2_refinement_description
;
1. Fixed Uiso
 At 1.2 times of:
  All C(H) groups, All C(H,H) groups
 At 1.5 times of:
  All C(H,H,H) groups, All C(H,H,H,H,H,H) groups
2. Restrained distances
 Sn1-H = Sn1A-HA
 1.75 with sigma of 0.02
3. Uiso/Uaniso restraints and constraints
O1 \\sim C49B \\sim C49 \\sim C50: within 1.7A with sigma of 0.03 and sigma for
terminal atoms of 0.06
Sn1 \\sim Sn1A: within 0.8A with sigma of 0.02 and sigma for terminal atoms of
0.04
4. Rigid body (RIGU) restrains
 O1, C49B, C50, C49
 with sigma for 1-2 distances of 0.004 and sigma for 1-3 distances of 0.004
 Sn1A, Sn1
 with sigma for 1-2 distances of 0.004 and sigma for 1-3 distances of 0.004
5. Others
 Sof(C49B)=Sof(H49C)=Sof(H49D)=1-FVAR(1)
 Sof(C49)=Sof(H49A)=Sof(H49B)=FVAR(1)
 Sof(Sn1A)=Sof(HA)=1-FVAR(2)
 Sof(Sn1)=Sof(H)=FVAR(2)
 Fixed Sof: H50A(0.5) H50B(0.5) H50C(0.5) H50D(0.5) H50E(0.5) H50F(0.5)
6.a Secondary CH2 refined with riding coordinates:
 C49(H49A,H49B), C49B(H49C,H49D)
6.b Me refined with riding coordinates:
 C50(H50A,H50B,H50C), C50(H50D,H50E,H50F)
6.c Aromatic/amide H refined with riding coordinates:
 C9(H9), C5(H5), C28(H28), C29(H29), C4(H4), C27(H27), C35(H35), C33(H33),
 C44(H44), C20(H20), C3(H3), C18(H18), C11(H11), C42(H42)
6.d Idealised Me refined as rotating group:
 C24(H24A,H24B,H24C), C46(H46A,H46B,H46C), C48(H48A,H48B,H48C), C37(H37A,H37B,
 H37C), C39(H39A,H39B,H39C), C13(H13A,H13B,H13C), C22(H22A,H22B,H22C), C15(H15A,
 H15B,H15C), C14(H14A,H14B,H14C), C47(H47A,H47B,H47C), C38(H38A,H38B,H38C),
 C23(H23A,H23B,H23C)
;
_olex2_submission_special_instructions 'No special instructions were received'

loop_
_space_group_symop_operation_xyz
'x, y, z'
'-x, -y, -z'

loop_
_atom_site_label
_atom_site_type_symbol
_atom_site_fract_x
_atom_site_fract_y
_atom_site_fract_z
_atom_site_U_iso_or_equiv
_atom_site_adp_type
_atom_site_occupancy
_atom_site_site_symmetry_order
_atom_site_calc_flag
_atom_site_refinement_flags_posn
_atom_site_refinement_flags_adp
_atom_site_refinement_flags_occupancy
_atom_site_disorder_assembly
_atom_site_disorder_group
Sn1 Sn 0.6970(5) 0.4692(4) 0.38133(15) 0.0231(4) Uani 0.509(12) 1 d D U . A 1
N2 N 0.7458(3) 0.4875(3) 0.24925(13) 0.0137(6) Uani 1 1 d . . . . .
N3 N 0.6643(3) 0.5319(3) 0.28350(13) 0.0138(6) Uani 1 1 d . . . . .
N1 N 0.7863(3) 0.4219(3) 0.28632(13) 0.0140(6) Uani 1 1 d . . . . .
O1 O 1.000000 0.000000 0.000000 0.0548(12) Uani 1 2 d S TU P . .
C16 C 1.0278(3) 0.5691(3) 0.22394(17) 0.0161(8) Uani 1 1 d . . . . .
C31 C 0.5624(4) 0.4616(3) 0.12675(16) 0.0167(8) Uani 1 1 d . . . . .
C1 C 0.8916(3) 0.3772(3) 0.27037(16) 0.0141(7) Uani 1 1 d . . . . .
C26 C 0.5301(4) 0.5541(3) 0.18167(17) 0.0171(8) Uani 1 1 d . . . . .
C9 C 0.5278(4) 0.0462(3) 0.31231(18) 0.0207(8) Uani 1 1 d . . . . .
H9 H 0.439605 -0.012114 0.283952 0.025 Uiso 1 1 calc R . . . .
C25 C 0.5807(3) 0.5849(3) 0.25286(17) 0.0159(7) Uani 1 1 d . . . . .
C5 C 1.1043(4) 0.3891(3) 0.23253(16) 0.0202(8) Uani 1 1 d . . . . .
H5 H 1.181639 0.431842 0.213360 0.024 Uiso 1 1 calc R . . . .
C7 C 0.7640(4) 0.1965(3) 0.32283(17) 0.0157(8) Uani 1 1 d . . . . .
C41 C 0.5148(4) 0.6451(3) 0.42050(18) 0.0194(8) Uani 1 1 d . . . . .
C40 C 0.5946(4) 0.7050(3) 0.37635(17) 0.0173(8) Uani 1 1 d . . . . .
C12 C 0.7841(4) 0.2192(3) 0.39526(17) 0.0195(8) Uani 1 1 d . . . . .
C30 C 0.5375(3) 0.6673(3) 0.30066(17) 0.0162(7) Uani 1 1 d . . . . .
C2 C 0.8817(3) 0.2628(3) 0.29015(16) 0.0140(7) Uani 1 1 d . . . . .
C6 C 1.0045(4) 0.4426(3) 0.24216(16) 0.0166(8) Uani 1 1 d . . . . .
C28 C 0.3960(4) 0.6875(4) 0.20647(19) 0.0247(9) Uani 1 1 d . . . . .
H28 H 0.333916 0.722969 0.190303 0.030 Uiso 1 1 calc R . . . .
C17 C 1.0254(4) 0.5705(3) 0.15481(18) 0.0211(8) Uani 1 1 d . . . . .
C29 C 0.4437(4) 0.7155(3) 0.27634(18) 0.0213(8) Uani 1 1 d . . . . .
H29 H 0.412029 0.768468 0.308369 0.026 Uiso 1 1 calc R . . . .
C4 C 1.0936(4) 0.2758(4) 0.25013(17) 0.0209(8) Uani 1 1 d . . . . .
H4 H 1.162297 0.240882 0.242598 0.025 Uiso 1 1 calc R . . . .
C45 C 0.7280(4) 0.8038(3) 0.40365(18) 0.0196(8) Uani 1 1 d . . . . .
C34 C 0.6104(4) 0.2885(4) 0.01939(18) 0.0287(9) Uani 1 1 d . . . . .
C32 C 0.4998(4) 0.3261(4) 0.11754(17) 0.0221(8) Uani 1 1 d . . . . .
C27 C 0.4393(4) 0.6078(3) 0.16031(18) 0.0223(8) Uani 1 1 d . . . . .
H27 H 0.405836 0.588728 0.112193 0.027 Uiso 1 1 calc R . . . .
C35 C 0.6697(4) 0.4229(4) 0.02897(17) 0.0255(9) Uani 1 1 d . . . . .
H35 H 0.727579 0.456271 -0.001494 0.031 Uiso 1 1 calc R . . . .
C8 C 0.6348(4) 0.1100(3) 0.28156(18) 0.0191(8) Uani 1 1 d . . . . .
C33 C 0.5254(4) 0.2417(4) 0.06395(18) 0.0268(9) Uani 1 1 d . . . . .
H33 H 0.483209 0.149284 0.057768 0.032 Uiso 1 1 calc R . . . .
C43 C 0.7058(4) 0.7782(4) 0.51834(18) 0.0222(8) Uani 1 1 d . . . . .
C44 C 0.7808(4) 0.8383(4) 0.47414(18) 0.0244(9) Uani 1 1 d . . . . .
H44 H 0.871731 0.905522 0.492505 0.029 Uiso 1 1 calc R . . . .
C20 C 1.0909(4) 0.8031(4) 0.2570(2) 0.0264(9) Uani 1 1 d . . . . .
H20 H 1.114049 0.883058 0.292172 0.032 Uiso 1 1 calc R . . . .
C24 C 1.0660(4) 0.6902(4) 0.35088(18) 0.0271(9) Uani 1 1 d . . . . .
H24A H 0.971058 0.662841 0.360191 0.041 Uiso 1 1 calc GR . . . .
H24B H 1.122940 0.780197 0.379911 0.041 Uiso 1 1 calc GR . . . .
H24C H 1.107108 0.630042 0.361375 0.041 Uiso 1 1 calc GR . . . .
C3 C 0.9822(4) 0.2131(3) 0.27884(17) 0.0200(8) Uani 1 1 d . . . . .
H3 H 0.974968 0.134939 0.290860 0.024 Uiso 1 1 calc R . . . .
C21 C 1.0610(4) 0.6865(3) 0.27589(18) 0.0203(8) Uani 1 1 d . . . . .
C19 C 1.0882(4) 0.8070(4) 0.1894(2) 0.0283(9) Uani 1 1 d . . . . .
C36 C 0.6475(4) 0.5112(4) 0.08185(17) 0.0216(8) Uani 1 1 d . . . . .
C10 C 0.5452(4) 0.0646(4) 0.38290(18) 0.0223(8) Uani 1 1 d . . . . .
C18 C 1.0545(4) 0.6897(4) 0.1393(2) 0.0285(9) Uani 1 1 d . . . . .
H18 H 1.051010 0.690316 0.092343 0.034 Uiso 1 1 calc R . . . .
C11 C 0.6744(4) 0.1527(4) 0.42352(18) 0.0235(9) Uani 1 1 d . . . . .
H11 H 0.687476 0.167726 0.472257 0.028 Uiso 1 1 calc R . . . .
C42 C 0.5723(4) 0.6826(4) 0.49041(18) 0.0236(9) Uani 1 1 d . . . . .
H42 H 0.518290 0.641226 0.520140 0.028 Uiso 1 1 calc R . . . .
C46 C 0.3675(4) 0.5433(4) 0.39352(19) 0.0283(9) Uani 1 1 d . . . . .
H46A H 0.308440 0.584466 0.376711 0.042 Uiso 1 1 calc GR . . . .
H46B H 0.331518 0.507342 0.430798 0.042 Uiso 1 1 calc GR . . . .
H46C H 0.366769 0.471883 0.355493 0.042 Uiso 1 1 calc GR . . . .
C48 C 0.8137(4) 0.8751(4) 0.3579(2) 0.0297(9) Uani 1 1 d . . . . .
H48A H 0.832349 0.811873 0.322609 0.044 Uiso 1 1 calc GR . . . .
H48B H 0.902366 0.943002 0.386139 0.044 Uiso 1 1 calc GR . . . .
H48C H 0.762048 0.916693 0.335454 0.044 Uiso 1 1 calc GR . . . .
C37 C 0.4038(4) 0.2707(4) 0.1634(2) 0.0336(10) Uani 1 1 d . . . . .
H37A H 0.456977 0.297148 0.210601 0.050 Uiso 1 1 calc GR . . . .
H37B H 0.361509 0.174211 0.146028 0.050 Uiso 1 1 calc GR . . . .
H37C H 0.330217 0.304652 0.163527 0.050 Uiso 1 1 calc GR . . . .
C39 C 0.7130(4) 0.6566(4) 0.0891(2) 0.0325(10) Uani 1 1 d . . . . .
H39A H 0.640361 0.686938 0.076372 0.049 Uiso 1 1 calc GR . . . .
H39B H 0.780659 0.673324 0.058636 0.049 Uiso 1 1 calc GR . . . .
H39C H 0.760707 0.704287 0.137202 0.049 Uiso 1 1 calc GR . . . .
C13 C 0.6113(4) 0.0816(4) 0.20395(18) 0.0300(9) Uani 1 1 d . . . . .
H13A H 0.668178 0.034717 0.185675 0.045 Uiso 1 1 calc GR . . . .
H13B H 0.637954 0.164819 0.191569 0.045 Uiso 1 1 calc GR . . . .
H13C H 0.512415 0.026754 0.184142 0.045 Uiso 1 1 calc GR . . . .
C22 C 0.9920(4) 0.4462(4) 0.09795(18) 0.0311(10) Uani 1 1 d . . . . .
H22A H 1.072530 0.421785 0.099351 0.047 Uiso 1 1 calc GR . . . .
H22B H 0.970645 0.460993 0.053105 0.047 Uiso 1 1 calc GR . . . .
H22C H 0.911121 0.374787 0.104349 0.047 Uiso 1 1 calc GR . . . .
C15 C 0.9234(4) 0.3110(4) 0.44178(18) 0.0298(9) Uani 1 1 d . . . . .
H15A H 0.985001 0.263787 0.442875 0.045 Uiso 1 1 calc GR . . . .
H15B H 0.909289 0.342094 0.488663 0.045 Uiso 1 1 calc GR . . . .
H15C H 0.966172 0.386763 0.423922 0.045 Uiso 1 1 calc GR . . . .
C14 C 0.4285(4) -0.0121(4) 0.4141(2) 0.0315(10) Uani 1 1 d . . . . .
H14A H 0.339830 -0.047114 0.381147 0.047 Uiso 1 1 calc GR . . . .
H14B H 0.423311 0.046217 0.456707 0.047 Uiso 1 1 calc GR . . . .
H14C H 0.446524 -0.085342 0.424814 0.047 Uiso 1 1 calc GR . . . .
C47 C 0.7651(4) 0.8156(4) 0.59444(18) 0.0321(10) Uani 1 1 d . . . . .
H47A H 0.805591 0.754007 0.603336 0.048 Uiso 1 1 calc GR . . . .
H47B H 0.690637 0.811811 0.620696 0.048 Uiso 1 1 calc GR . . . .
H47C H 0.837782 0.905460 0.608793 0.048 Uiso 1 1 calc GR . . . .
C38 C 0.6339(5) 0.1933(4) -0.0388(2) 0.0453(12) Uani 1 1 d . . . . .
H38A H 0.568886 0.175542 -0.081479 0.068 Uiso 1 1 calc GR . . . .
H38B H 0.618131 0.110540 -0.027071 0.068 Uiso 1 1 calc GR . . . .
H38C H 0.730077 0.232133 -0.045634 0.068 Uiso 1 1 calc GR . . . .
C23 C 1.1202(5) 0.9349(4) 0.1708(3) 0.0508(13) Uani 1 1 d . . . . .
H23A H 1.042390 0.962308 0.175767 0.076 Uiso 1 1 calc GR . . . .
H23B H 1.133475 0.922328 0.122779 0.076 Uiso 1 1 calc GR . . . .
H23C H 1.205614 1.003192 0.201629 0.076 Uiso 1 1 calc GR . . . .
C50 C 0.8418(7) 0.0504(7) 0.0669(3) 0.099(2) Uani 1 1 d . U . . .
H50A H 0.831263 0.123553 0.099022 0.148 Uiso 0.5 1 calc R . . B 1
H50B H 0.766696 0.013396 0.025958 0.148 Uiso 0.5 1 calc R . . B 1
H50C H 0.837062 -0.018213 0.089730 0.148 Uiso 0.5 1 calc R . . B 1
H50D H 0.745985 0.006101 0.072876 0.148 Uiso 0.5 1 calc R . . C 2
H50E H 0.906435 0.077946 0.111091 0.148 Uiso 0.5 1 calc R . . C 2
H50F H 0.850019 0.128036 0.051250 0.148 Uiso 0.5 1 calc R . . C 2
C49 C 0.9679(12) 0.0955(10) 0.0474(5) 0.056(3) Uani 0.518(9) 1 d . U . D 1
H49A H 1.041949 0.135249 0.089552 0.067 Uiso 0.518(9) 1 calc R . . D 1
H49B H 0.971822 0.166751 0.025996 0.067 Uiso 0.518(9) 1 calc R . . D 1
C49B C 0.8761(12) -0.0404(12) 0.0155(5) 0.057(3) Uani 0.482(9) 1 d . U . D 2
H49C H 0.862751 -0.119391 0.031700 0.068 Uiso 0.482(9) 1 calc R . . D 2
H49D H 0.806634 -0.069566 -0.027823 0.068 Uiso 0.482(9) 1 calc R . . D 2
Sn1A Sn 0.6516(6) 0.4277(6) 0.3661(2) 0.0291(7) Uani 0.491(12) 1 d D U . A 2
H H 0.520(3) 0.353(4) 0.351(3) 0.008(15) Uiso 0.509(12) 1 d D . . A 1
HA H 0.800(5) 0.553(6) 0.427(3) 0.06(3) Uiso 0.491(12) 1 d D . . A 2

loop_
_atom_site_aniso_label
_atom_site_aniso_U_11
_atom_site_aniso_U_22
_atom_site_aniso_U_33
_atom_site_aniso_U_23
_atom_site_aniso_U_13
_atom_site_aniso_U_12
Sn1 0.0262(10) 0.0296(10) 0.0199(7) 0.0112(7) 0.0094(7) 0.0146(8)
N2 0.0115(15) 0.0108(15) 0.0168(15) 0.0037(12) -0.0004(12) 0.0031(12)
N3 0.0136(15) 0.0135(16) 0.0170(15) 0.0059(13) 0.0041(12) 0.0070(13)
N1 0.0155(16) 0.0134(16) 0.0156(15) 0.0067(13) 0.0068(12) 0.0060(13)
O1 0.057(3) 0.047(3) 0.056(3) 0.004(2) 0.006(3) 0.024(3)
C16 0.0099(18) 0.017(2) 0.0250(19) 0.0110(17) 0.0076(15) 0.0050(15)
C31 0.0159(19) 0.023(2) 0.0116(17) 0.0058(15) -0.0008(15) 0.0079(16)
C1 0.0158(19) 0.0135(19) 0.0121(17) 0.0025(15) 0.0009(15) 0.0059(15)
C26 0.0165(19) 0.0141(19) 0.0210(19) 0.0071(16) 0.0032(16) 0.0053(16)
C9 0.020(2) 0.013(2) 0.026(2) 0.0054(17) 0.0051(17) 0.0038(16)
C25 0.0136(19) 0.0133(19) 0.0220(19) 0.0073(16) 0.0038(15) 0.0051(16)
C5 0.021(2) 0.024(2) 0.0167(19) 0.0054(16) 0.0062(16) 0.0095(17)
C7 0.019(2) 0.0132(19) 0.0190(18) 0.0084(16) 0.0062(16) 0.0088(16)
C41 0.019(2) 0.018(2) 0.023(2) 0.0033(16) 0.0064(16) 0.0100(17)
C40 0.018(2) 0.016(2) 0.0205(19) 0.0033(16) 0.0063(16) 0.0101(16)
C12 0.024(2) 0.018(2) 0.0195(19) 0.0092(16) 0.0038(17) 0.0093(17)
C30 0.0147(19) 0.0129(19) 0.0206(19) 0.0065(16) 0.0023(15) 0.0042(15)
C2 0.0137(18) 0.0125(19) 0.0114(17) 0.0015(15) 0.0004(14) 0.0018(15)
C6 0.018(2) 0.017(2) 0.0148(18) 0.0052(15) 0.0022(15) 0.0062(16)
C28 0.023(2) 0.028(2) 0.032(2) 0.0169(19) 0.0046(18) 0.0157(18)
C17 0.015(2) 0.026(2) 0.027(2) 0.0140(18) 0.0087(16) 0.0077(17)
C29 0.019(2) 0.018(2) 0.030(2) 0.0074(17) 0.0067(17) 0.0092(17)
C4 0.019(2) 0.026(2) 0.0226(19) 0.0072(17) 0.0061(16) 0.0139(18)
C45 0.018(2) 0.014(2) 0.028(2) 0.0055(17) 0.0076(17) 0.0069(16)
C34 0.032(2) 0.040(3) 0.018(2) 0.0051(19) 0.0038(18) 0.020(2)
C32 0.022(2) 0.025(2) 0.0157(19) 0.0033(17) 0.0010(16) 0.0081(18)
C27 0.025(2) 0.024(2) 0.0188(19) 0.0090(17) 0.0001(17) 0.0089(18)
C35 0.021(2) 0.044(3) 0.0157(19) 0.0130(19) 0.0051(16) 0.014(2)
C8 0.021(2) 0.015(2) 0.023(2) 0.0072(16) 0.0044(17) 0.0091(17)
C33 0.034(2) 0.023(2) 0.021(2) 0.0020(17) 0.0010(18) 0.0125(19)
C43 0.023(2) 0.023(2) 0.021(2) 0.0031(17) 0.0058(17) 0.0102(18)
C44 0.017(2) 0.020(2) 0.028(2) -0.0006(17) -0.0009(17) 0.0034(17)
C20 0.019(2) 0.014(2) 0.045(2) 0.0071(19) 0.0090(19) 0.0059(17)
C24 0.027(2) 0.017(2) 0.031(2) 0.0022(18) 0.0039(18) 0.0064(18)
C3 0.027(2) 0.015(2) 0.0219(19) 0.0076(16) 0.0041(17) 0.0115(17)
C21 0.0129(19) 0.018(2) 0.029(2) 0.0070(17) 0.0052(16) 0.0045(16)
C19 0.019(2) 0.023(2) 0.049(3) 0.022(2) 0.0122(19) 0.0073(18)
C36 0.018(2) 0.029(2) 0.0197(19) 0.0131(17) -0.0008(16) 0.0095(18)
C10 0.022(2) 0.020(2) 0.029(2) 0.0111(18) 0.0106(18) 0.0083(18)
C18 0.022(2) 0.039(3) 0.037(2) 0.027(2) 0.0124(19) 0.016(2)
C11 0.030(2) 0.024(2) 0.020(2) 0.0115(18) 0.0089(18) 0.0111(19)
C42 0.029(2) 0.025(2) 0.021(2) 0.0075(17) 0.0125(18) 0.0134(19)
C46 0.023(2) 0.030(2) 0.029(2) 0.0103(19) 0.0060(18) 0.0062(19)
C48 0.021(2) 0.027(2) 0.034(2) 0.0080(19) 0.0055(18) 0.0014(18)
C37 0.039(3) 0.024(2) 0.037(2) 0.0093(19) 0.016(2) 0.009(2)
C39 0.029(2) 0.038(3) 0.037(2) 0.020(2) 0.014(2) 0.012(2)
C13 0.030(2) 0.029(2) 0.023(2) 0.0056(18) 0.0031(18) 0.0041(19)
C22 0.035(2) 0.040(3) 0.022(2) 0.0111(19) 0.0074(19) 0.017(2)
C15 0.031(2) 0.035(3) 0.018(2) 0.0071(19) 0.0023(18) 0.009(2)
C14 0.029(2) 0.030(2) 0.035(2) 0.014(2) 0.016(2) 0.007(2)
C47 0.031(2) 0.033(2) 0.023(2) 0.0008(19) -0.0003(19) 0.008(2)
C38 0.061(3) 0.050(3) 0.023(2) -0.002(2) 0.008(2) 0.028(3)
C23 0.047(3) 0.034(3) 0.081(4) 0.037(3) 0.017(3) 0.014(2)
C50 0.101(5) 0.145(6) 0.077(4) 0.022(4) 0.023(4) 0.082(5)
C49 0.077(7) 0.047(6) 0.047(5) 0.012(4) 0.014(5) 0.029(5)
C49B 0.070(6) 0.069(7) 0.042(6) 0.022(5) 0.017(5) 0.033(6)
Sn1A 0.0368(14) 0.0392(14) 0.0292(10) 0.0216(10) 0.0205(10) 0.0248(12)

loop_
_atom_type_symbol
_atom_type_description
_atom_type_scat_dispersion_real
_atom_type_scat_dispersion_imag
_atom_type_scat_source
C C 0.0033 0.0016 'International Tables Vol C Tables 4.2.6.8 and 6.1.1.4'
H H 0.0000 0.0000 'International Tables Vol C Tables 4.2.6.8 and 6.1.1.4'
N N 0.0061 0.0033 'International Tables Vol C Tables 4.2.6.8 and 6.1.1.4'
O O 0.0106 0.0060 'International Tables Vol C Tables 4.2.6.8 and 6.1.1.4'
Sn Sn -0.6537 1.4246 'International Tables Vol C Tables 4.2.6.8 and 6.1.1.4'

loop_
_geom_angle_atom_site_label_1
_geom_angle_atom_site_label_2
_geom_angle_atom_site_label_3
_geom_angle
_geom_angle_site_symmetry_1
_geom_angle_site_symmetry_3
N3 Sn1 H 84.6(17) . .
N1 Sn1 N3 54.79(10) . .
N1 Sn1 H 99.9(17) . .
N1 N2 N3 105.5(2) . .
N2 N3 Sn1 98.84(18) . .
N2 N3 C25 121.2(3) . .
N2 N3 Sn1A 99.26(18) . .
C25 N3 Sn1 139.6(2) . .
C25 N3 Sn1A 135.4(2) . .
N2 N1 Sn1 100.33(18) . .
N2 N1 C1 120.9(2) . .
N2 N1 Sn1A 99.12(18) . .
C1 N1 Sn1 136.0(2) . .
C1 N1 Sn1A 140.0(2) . .
C49 O1 C49 180.0 2_755 .
C49B O1 C49B 180.0 . 2_755
C17 C16 C6 119.4(3) . .
C21 C16 C6 120.4(3) . .
C21 C16 C17 120.0(3) . .
C32 C31 C26 119.9(3) . .
C32 C31 C36 120.2(3) . .
C36 C31 C26 119.8(3) . .
N1 C1 C2 114.4(3) . .
C6 C1 N1 124.8(3) . .
C6 C1 C2 120.7(3) . .
C25 C26 C31 124.3(3) . .
C27 C26 C31 117.3(3) . .
C27 C26 C25 118.3(3) . .
C8 C9 H9 119.0 . .
C10 C9 H9 119.0 . .
C10 C9 C8 122.0(3) . .
N3 C25 C26 125.7(3) . .
N3 C25 C30 114.2(3) . .
C26 C25 C30 119.9(3) . .
C6 C5 H5 119.2 . .
C4 C5 H5 119.2 . .
C4 C5 C6 121.7(3) . .
C12 C7 C2 120.2(3) . .
C8 C7 C12 119.9(3) . .
C8 C7 C2 119.9(3) . .
C40 C41 C46 121.1(3) . .
C42 C41 C40 119.1(3) . .
C42 C41 C46 119.8(3) . .
C41 C40 C30 121.0(3) . .
C45 C40 C41 119.6(3) . .
C45 C40 C30 119.4(3) . .
C7 C12 C15 121.5(3) . .
C11 C12 C7 118.6(3) . .
C11 C12 C15 119.9(3) . .
C25 C30 C40 120.5(3) . .
C29 C30 C25 119.3(3) . .
C29 C30 C40 120.2(3) . .
C1 C2 C7 120.5(3) . .
C3 C2 C1 119.1(3) . .
C3 C2 C7 120.4(3) . .
C1 C6 C16 124.1(3) . .
C5 C6 C16 117.9(3) . .
C5 C6 C1 117.9(3) . .
C29 C28 H28 120.4 . .
C27 C28 H28 120.4 . .
C27 C28 C29 119.3(3) . .
C16 C17 C22 121.2(3) . .
C18 C17 C16 118.7(3) . .
C18 C17 C22 120.1(3) . .
C30 C29 H29 119.5 . .
C28 C29 C30 121.0(3) . .
C28 C29 H29 119.5 . .
C5 C4 H4 120.1 . .
C5 C4 C3 119.8(3) . .
C3 C4 H4 120.1 . .
C40 C45 C48 120.9(3) . .
C44 C45 C40 119.1(3) . .
C44 C45 C48 120.0(3) . .
C35 C34 C33 118.1(3) . .
C35 C34 C38 121.6(3) . .
C33 C34 C38 120.3(4) . .
C31 C32 C37 121.0(3) . .
C33 C32 C31 118.9(3) . .
C33 C32 C37 120.1(3) . .
C26 C27 H27 118.9 . .
C28 C27 C26 122.2(3) . .
C28 C27 H27 118.9 . .
C34 C35 H35 119.0 . .
C34 C35 C36 122.1(3) . .
C36 C35 H35 119.0 . .
C9 C8 C7 119.3(3) . .
C9 C8 C13 119.6(3) . .
C7 C8 C13 121.0(3) . .
C34 C33 C32 122.0(4) . .
C34 C33 H33 119.0 . .
C32 C33 H33 119.0 . .
C44 C43 C42 117.6(3) . .
C44 C43 C47 121.6(4) . .
C42 C43 C47 120.8(3) . .
C45 C44 H44 118.9 . .
C43 C44 C45 122.3(4) . .
C43 C44 H44 118.9 . .
C21 C20 H20 118.7 . .
C19 C20 H20 118.7 . .
C19 C20 C21 122.7(4) . .
H24A C24 H24B 109.5 . .
H24A C24 H24C 109.5 . .
H24B C24 H24C 109.5 . .
C21 C24 H24A 109.5 . .
C21 C24 H24B 109.5 . .
C21 C24 H24C 109.5 . .
C2 C3 C4 120.7(3) . .
C2 C3 H3 119.6 . .
C4 C3 H3 119.6 . .
C16 C21 C24 122.0(3) . .
C20 C21 C16 118.4(3) . .
C20 C21 C24 119.5(3) . .
C20 C19 C18 117.5(3) . .
C20 C19 C23 121.2(4) . .
C18 C19 C23 121.3(4) . .
C31 C36 C39 121.4(3) . .
C35 C36 C31 118.8(3) . .
C35 C36 C39 119.8(3) . .
C9 C10 C11 117.9(3) . .
C9 C10 C14 120.5(3) . .
C11 C10 C14 121.6(3) . .
C17 C18 H18 118.7 . .
C19 C18 C17 122.6(3) . .
C19 C18 H18 118.7 . .
C12 C11 C10 122.2(3) . .
C12 C11 H11 118.9 . .
C10 C11 H11 118.9 . .
C41 C42 H42 118.9 . .
C43 C42 C41 122.2(3) . .
C43 C42 H42 118.9 . .
C41 C46 H46A 109.5 . .
C41 C46 H46B 109.5 . .
C41 C46 H46C 109.5 . .
H46A C46 H46B 109.5 . .
H46A C46 H46C 109.5 . .
H46B C46 H46C 109.5 . .
C45 C48 H48A 109.5 . .
C45 C48 H48B 109.5 . .
C45 C48 H48C 109.5 . .
H48A C48 H48B 109.5 . .
H48A C48 H48C 109.5 . .
H48B C48 H48C 109.5 . .
C32 C37 H37A 109.5 . .
C32 C37 H37B 109.5 . .
C32 C37 H37C 109.5 . .
H37A C37 H37B 109.5 . .
H37A C37 H37C 109.5 . .
H37B C37 H37C 109.5 . .
C36 C39 H39A 109.5 . .
C36 C39 H39B 109.5 . .
C36 C39 H39C 109.5 . .
H39A C39 H39B 109.5 . .
H39A C39 H39C 109.5 . .
H39B C39 H39C 109.5 . .
C8 C13 H13A 109.5 . .
C8 C13 H13B 109.5 . .
C8 C13 H13C 109.5 . .
H13A C13 H13B 109.5 . .
H13A C13 H13C 109.5 . .
H13B C13 H13C 109.5 . .
C17 C22 H22A 109.5 . .
C17 C22 H22B 109.5 . .
C17 C22 H22C 109.5 . .
H22A C22 H22B 109.5 . .
H22A C22 H22C 109.5 . .
H22B C22 H22C 109.5 . .
C12 C15 H15A 109.5 . .
C12 C15 H15B 109.5 . .
C12 C15 H15C 109.5 . .
H15A C15 H15B 109.5 . .
H15A C15 H15C 109.5 . .
H15B C15 H15C 109.5 . .
C10 C14 H14A 109.5 . .
C10 C14 H14B 109.5 . .
C10 C14 H14C 109.5 . .
H14A C14 H14B 109.5 . .
H14A C14 H14C 109.5 . .
H14B C14 H14C 109.5 . .
C43 C47 H47A 109.5 . .
C43 C47 H47B 109.5 . .
C43 C47 H47C 109.5 . .
H47A C47 H47B 109.5 . .
H47A C47 H47C 109.5 . .
H47B C47 H47C 109.5 . .
C34 C38 H38A 109.5 . .
C34 C38 H38B 109.5 . .
C34 C38 H38C 109.5 . .
H38A C38 H38B 109.5 . .
H38A C38 H38C 109.5 . .
H38B C38 H38C 109.5 . .
C19 C23 H23A 109.5 . .
C19 C23 H23B 109.5 . .
C19 C23 H23C 109.5 . .
H23A C23 H23B 109.5 . .
H23A C23 H23C 109.5 . .
H23B C23 H23C 109.5 . .
H50A C50 H50B 109.5 . .
H50A C50 H50C 109.5 . .
H50B C50 H50C 109.5 . .
H50D C50 H50E 109.5 . .
H50D C50 H50F 109.5 . .
H50E C50 H50F 109.5 . .
C49 C50 H50A 109.5 . .
C49 C50 H50B 109.5 . .
C49 C50 H50C 109.5 . .
C49B C50 H50D 109.5 . .
C49B C50 H50E 109.5 . .
C49B C50 H50F 109.5 . .
O1 C49 H49A 108.1 . .
O1 C49 H49B 108.1 . .
C50 C49 O1 116.6(8) . .
C50 C49 H49A 108.1 . .
C50 C49 H49B 108.1 . .
H49A C49 H49B 107.3 . .
O1 C49B C50 119.0(9) . .
O1 C49B H49C 107.6 . .
O1 C49B H49D 107.6 . .
C50 C49B H49C 107.6 . .
C50 C49B H49D 107.6 . .
H49C C49B H49D 107.0 . .
N3 Sn1A N1 55.48(10) . .
N3 Sn1A HA 96(3) . .
N1 Sn1A HA 89(3) . .

loop_
_geom_bond_atom_site_label_1
_geom_bond_atom_site_label_2
_geom_bond_distance
_geom_bond_site_symmetry_2
Sn1 N3 2.287(3) .
Sn1 N1 2.260(3) .
Sn1 H 1.78(2) .
N2 N3 1.317(3) .
N2 N1 1.311(3) .
N3 C25 1.402(4) .
N3 Sn1A 2.245(3) .
N1 C1 1.408(4) .
N1 Sn1A 2.251(3) .
O1 C49 1.436(9) 2_755
O1 C49 1.436(9) .
O1 C49B 1.307(11) 2_755
O1 C49B 1.307(11) .
C16 C6 1.503(4) .
C16 C17 1.401(4) .
C16 C21 1.399(5) .
C31 C26 1.502(4) .
C31 C32 1.392(5) .
C31 C36 1.400(5) .
C1 C2 1.415(4) .
C1 C6 1.400(5) .
C26 C25 1.404(4) .
C26 C27 1.388(4) .
C9 H9 0.9500 .
C9 C8 1.385(5) .
C9 C10 1.381(5) .
C25 C30 1.413(4) .
C5 H5 0.9500 .
C5 C6 1.397(4) .
C5 C4 1.378(5) .
C7 C12 1.411(4) .
C7 C2 1.494(4) .
C7 C8 1.393(5) .
C41 C40 1.402(5) .
C41 C42 1.387(5) .
C41 C46 1.507(5) .
C40 C30 1.493(5) .
C40 C45 1.396(5) .
C12 C11 1.382(5) .
C12 C15 1.513(5) .
C30 C29 1.390(4) .
C2 C3 1.379(4) .
C28 H28 0.9500 .
C28 C29 1.377(5) .
C28 C27 1.377(5) .
C17 C18 1.388(5) .
C17 C22 1.504(5) .
C29 H29 0.9500 .
C4 H4 0.9500 .
C4 C3 1.386(5) .
C45 C44 1.391(5) .
C45 C48 1.513(5) .
C34 C35 1.378(5) .
C34 C33 1.384(5) .
C34 C38 1.513(5) .
C32 C33 1.392(5) .
C32 C37 1.501(5) .
C27 H27 0.9500 .
C35 H35 0.9500 .
C35 C36 1.391(5) .
C8 C13 1.507(5) .
C33 H33 0.9500 .
C43 C44 1.380(5) .
C43 C42 1.386(5) .
C43 C47 1.506(5) .
C44 H44 0.9500 .
C20 H20 0.9500 .
C20 C21 1.394(5) .
C20 C19 1.378(5) .
C24 H24A 0.9800 .
C24 H24B 0.9800 .
C24 H24C 0.9800 .
C24 C21 1.504(5) .
C3 H3 0.9500 .
C19 C18 1.379(5) .
C19 C23 1.508(5) .
C36 C39 1.503(5) .
C10 C11 1.392(5) .
C10 C14 1.509(5) .
C18 H18 0.9500 .
C11 H11 0.9500 .
C42 H42 0.9500 .
C46 H46A 0.9800 .
C46 H46B 0.9800 .
C46 H46C 0.9800 .
C48 H48A 0.9800 .
C48 H48B 0.9800 .
C48 H48C 0.9800 .
C37 H37A 0.9800 .
C37 H37B 0.9800 .
C37 H37C 0.9800 .
C39 H39A 0.9800 .
C39 H39B 0.9800 .
C39 H39C 0.9800 .
C13 H13A 0.9800 .
C13 H13B 0.9800 .
C13 H13C 0.9800 .
C22 H22A 0.9800 .
C22 H22B 0.9800 .
C22 H22C 0.9800 .
C15 H15A 0.9800 .
C15 H15B 0.9800 .
C15 H15C 0.9800 .
C14 H14A 0.9800 .
C14 H14B 0.9800 .
C14 H14C 0.9800 .
C47 H47A 0.9800 .
C47 H47B 0.9800 .
C47 H47C 0.9800 .
C38 H38A 0.9800 .
C38 H38B 0.9800 .
C38 H38C 0.9800 .
C23 H23A 0.9800 .
C23 H23B 0.9800 .
C23 H23C 0.9800 .
C50 H50A 0.9800 .
C50 H50B 0.9800 .
C50 H50C 0.9800 .
C50 H50D 0.9800 .
C50 H50E 0.9800 .
C50 H50F 0.9800 .
C50 C49 1.366(11) .
C50 C49B 1.459(11) .
C49 H49A 0.9900 .
C49 H49B 0.9900 .
C49B H49C 0.9900 .
C49B H49D 0.9900 .
Sn1A HA 1.78(2) .
